data_8105894
loop_
_publ_author_name
'Wang, Boyang'
'Wang, Jian'

_publ_section_title
;
 Crystal structure of
 poly[bis(\m2-bis(4-(1H-imidazol-1-yl)phenyl)amine-\k2
 N:N&#x2032;)-bis(nitrato-\kO)cadmium(II)], C36H30CdN12O6
;
_journal_issue 5
_journal_name_full 'Zeitschrift f\"ur Kristallographie - New Crystal Structures'
_journal_page_first 927
_journal_page_last 928
_journal_paper_doi 10.1515/ncrs-2019-0150
_journal_volume 234
_journal_year 2019
_chemical_formula_moiety '0.5(C72 H60 Cd2 N24 O12)'
_chemical_formula_sum 'C36 H30 Cd N12 O6'
_chemical_formula_weight 839.12
_space_group_crystal_system monoclinic
_space_group_IT_number 14
_space_group_name_Hall '-P 2ybc'
_space_group_name_H-M_alt 'P 1 21/c 1'
_atom_sites_solution_hydrogens geom
_atom_sites_solution_primary direct
_cell_angle_alpha 90
_cell_angle_beta 98.926(7)
_cell_angle_gamma 90
_cell_formula_units_Z 2
_cell_length_a 9.9673(10)
_cell_length_b 8.6759(9)
_cell_length_c 20.756(2)
_cell_measurement_reflns_used 4043
_cell_measurement_temperature 293(2)
_cell_measurement_theta_max 26.9710
_cell_measurement_theta_min 3.4290
_cell_volume 1773.1(3)
_computing_cell_refinement
;
CrysAlisPro, Agilent Technologies,
Version 1.171.36.32 (release 02-08-2013 CrysAlis171 .NET)
(compiled Aug  2 2013,16:46:58)
;
_computing_data_collection
;
CrysAlisPro, Agilent Technologies,
Version 1.171.36.32 (release 02-08-2013 CrysAlis171 .NET)
(compiled Aug  2 2013,16:46:58)
;
_computing_data_reduction
;
CrysAlisPro, Agilent Technologies,
Version 1.171.36.32 (release 02-08-2013 CrysAlis171 .NET)
(compiled Aug  2 2013,16:46:58)
;
_computing_molecular_graphics 'Olex2 (Dolomanov et al., 2009)'
_computing_publication_material 'Olex2 (Dolomanov et al., 2009)'
_computing_structure_refinement 'ShelXL (Sheldrick, 2015)'
_computing_structure_solution 'ShelXS (Sheldrick, 2008)'
_diffrn_ambient_temperature 293(2)
_diffrn_detector_area_resol_mean 16.2542
_diffrn_measured_fraction_theta_full 0.999
_diffrn_measured_fraction_theta_max 0.999
_diffrn_measurement_details
;
#__ type_ start__ end____ width___ exp.time_
  1 omega   -5.00   89.00   1.0000   30.0000
omega____ theta____ kappa____ phi______ frames
    -       18.4204   77.0000  -90.0000 94

#__ type_ start__ end____ width___ exp.time_
  2 omega   -1.00   34.00   1.0000   30.0000
omega____ theta____ kappa____ phi______ frames
    -       18.4204   37.0000  -90.0000 35

#__ type_ start__ end____ width___ exp.time_
  3 omega   -3.00   87.00   1.0000   30.0000
omega____ theta____ kappa____ phi______ frames
    -       18.4204   57.0000  150.0000 90

#__ type_ start__ end____ width___ exp.time_
  4 omega   37.00   91.00   1.0000   30.0000
omega____ theta____ kappa____ phi______ frames
    -       18.4204   37.0000   60.0000 54

#__ type_ start__ end____ width___ exp.time_
  5 omega   38.00   69.00   1.0000   30.0000
omega____ theta____ kappa____ phi______ frames
    -       18.4204  178.0000   90.0000 31

#__ type_ start__ end____ width___ exp.time_
  6 omega   34.00   59.00   1.0000   30.0000
omega____ theta____ kappa____ phi______ frames
    -       18.4204  -99.0000   30.0000 25

#__ type_ start__ end____ width___ exp.time_
  7 omega  -44.00   -2.00   1.0000   30.0000
omega____ theta____ kappa____ phi______ frames
    -       18.4204  -37.0000  -30.0000 42

#__ type_ start__ end____ width___ exp.time_
  8 omega   66.00   94.00   1.0000   30.0000
omega____ theta____ kappa____ phi______ frames
    -       18.4204 -178.0000   60.0000 28

#__ type_ start__ end____ width___ exp.time_
  9 omega   -4.00   23.00   1.0000   30.0000
omega____ theta____ kappa____ phi______ frames
    -      -18.4985  -99.0000  120.0000 27

#__ type_ start__ end____ width___ exp.time_
 10 omega  -88.00  -34.00   1.0000   30.0000
omega____ theta____ kappa____ phi______ frames
    -      -18.4985  -37.0000   30.0000 54
;
_diffrn_measurement_device_type 'Xcalibur, Eos, Gemini'
_diffrn_measurement_method '\w scans'
_diffrn_orient_matrix_UB_11 -0.0330717000
_diffrn_orient_matrix_UB_12 -0.0078736000
_diffrn_orient_matrix_UB_13 0.0177360000
_diffrn_orient_matrix_UB_21 -0.0166071000
_diffrn_orient_matrix_UB_22 -0.0215124000
_diffrn_orient_matrix_UB_23 -0.0200870000
_diffrn_orient_matrix_UB_31 0.0316048000
_diffrn_orient_matrix_UB_32 -0.0399679000
_diffrn_orient_matrix_UB_33 0.0074176000
_diffrn_radiation_monochromator graphite
_diffrn_radiation_type MoK\a
_diffrn_radiation_wavelength 0.71073
_diffrn_reflns_av_R_equivalents 0.0624
_diffrn_reflns_av_unetI/netI 0.0372
_diffrn_reflns_Laue_measured_fraction_full 0.999
_diffrn_reflns_Laue_measured_fraction_max 0.999
_diffrn_reflns_limit_h_max 12
_diffrn_reflns_limit_h_min -12
_diffrn_reflns_limit_k_max 11
_diffrn_reflns_limit_k_min -11
_diffrn_reflns_limit_l_max 26
_diffrn_reflns_limit_l_min -26
_diffrn_reflns_number 27337
_diffrn_reflns_point_group_measured_fraction_full 0.999
_diffrn_reflns_point_group_measured_fraction_max 0.999
_diffrn_reflns_theta_full 25.242
_diffrn_reflns_theta_max 27.482
_diffrn_reflns_theta_min 3.076
_diffrn_source 'Enhance (Mo) X-ray Source'
_diffrn_source_current n/a
_diffrn_source_voltage n/a
_exptl_absorpt_coefficient_mu 0.682
_exptl_absorpt_correction_T_max 1.00000
_exptl_absorpt_correction_T_min 0.96147
_exptl_absorpt_correction_type multi-scan
_exptl_absorpt_process_details
;
CrysAlisPro, Agilent Technologies,
Version 1.171.36.32 (release 02-08-2013 CrysAlis171 .NET)
(compiled Aug  2 2013,16:46:58)
Empirical absorption correction using spherical harmonics,
 implemented in SCALE3 ABSPACK scaling algorithm.
;
_exptl_crystal_colour yellow
_exptl_crystal_colour_primary yellow
_exptl_crystal_density_diffrn 1.572
_exptl_crystal_description block
_exptl_crystal_F_000 852
_exptl_crystal_size_max 0.32
_exptl_crystal_size_mid 0.18
_exptl_crystal_size_min 0.16
_refine_diff_density_max 0.722
_refine_diff_density_min -0.791
_refine_diff_density_rms 0.076
_refine_ls_extinction_coef .
_refine_ls_extinction_method none
_refine_ls_goodness_of_fit_ref 1.021
_refine_ls_hydrogen_treatment constr
_refine_ls_matrix_type full
_refine_ls_number_parameters 250
_refine_ls_number_reflns 4053
_refine_ls_number_restraints 649
_refine_ls_restrained_S_all 1.064
_refine_ls_R_factor_all 0.0790
_refine_ls_R_factor_gt 0.0554
_refine_ls_shift/su_max 0.001
_refine_ls_shift/su_mean 0.000
_refine_ls_structure_factor_coef Fsqd
_refine_ls_weighting_details 'w=1/[\s^2^(Fo^2^)+(0.0806P)^2^+1.8914P] where P=(Fo^2^+2Fc^2^)/3'
_refine_ls_weighting_scheme calc
_refine_ls_wR_factor_gt 0.1422
_refine_ls_wR_factor_ref 0.1561
_reflns_Friedel_coverage 0.000
_reflns_Friedel_fraction_full .
_reflns_Friedel_fraction_max .
_reflns_number_gt 2984
_reflns_number_total 4053
_reflns_threshold_expression 'I > 2\s(I)'
_cod_data_source_file suppl_ncrs-2019-0150_suppl.cif
_cod_data_source_block shelx
_cod_database_code 8105894
_chemical_oxdiff_formula 'C H O N Zn'
_shelx_space_group_comment
;
The symmetry employed for this shelxl refinement is uniquely defined
by the following loop, which should always be used as a source of
symmetry information in preference to the above space-group names.
They are only intended as comments.
;
_shelx_estimated_absorpt_t_max 0.899
_shelx_estimated_absorpt_t_min 0.811
_reflns_odcompleteness_completeness 99.79
_reflns_odcompleteness_iscentric 1
_reflns_odcompleteness_theta 26.32
_olex2_refinement_description
;
1. Fixed Uiso
 At 1.2 times of:
  All C(H) groups, All N(H) groups
2. Rigid bond restraints
 O2, N6
 with sigma for 1-2 distances of 0.002 and sigma for 1-3 distances of 0.001
3. Uiso/Uaniso restraints and constraints
All non-hydrogen atoms have similar U: within 3.8A with sigma of 0.01 and sigma
for terminal atoms of 0.02
Uanis(O2) \\sim Ueq: with sigma of 0.001 and sigma for terminal atoms of 0.002
4.a Aromatic/amide H refined with riding coordinates:
 N3(H3), C1(H1), C2(H2), C3(H3A), C5(H5), C6(H6), C8(H8), C9(H9), C11(H11),
 C12(H12), C14(H14), C15(H15), C16(H16), C17(H17), C18(H18)
;
_olex2_submission_special_instructions 'No special instructions were received'
_publcif_funding_html
;
;

loop_
_space_group_symop_operation_xyz
'x, y, z'
'-x, y+1/2, -z+1/2'
'-x, -y, -z'
'x, -y-1/2, z-1/2'

loop_
_atom_site_label
_atom_site_type_symbol
_atom_site_fract_x
_atom_site_fract_y
_atom_site_fract_z
_atom_site_U_iso_or_equiv
_atom_site_adp_type
_atom_site_occupancy
_atom_site_site_symmetry_order
_atom_site_calc_flag
_atom_site_refinement_flags_posn
_atom_site_refinement_flags_adp
_atom_site_refinement_flags_occupancy
_atom_site_disorder_assembly
_atom_site_disorder_group
Cd1 Cd 0.500000 0.500000 0.000000 0.05464(18) Uani 1 2 d S TU P . .
O1 O 0.5979(4) 0.2569(5) 0.0136(2) 0.0861(10) Uani 1 1 d . U . . .
O2 O 0.6743(6) 0.0676(7) 0.0739(3) 0.1252(15) Uani 1 1 d . U . . .
O3 O 0.7800(4) 0.2828(5) 0.0788(3) 0.1088(15) Uani 1 1 d . U . . .
N1 N 0.3118(3) 0.3616(4) 0.01984(18) 0.0553(8) Uani 1 1 d . U . . .
N2 N 0.1874(3) 0.1742(4) 0.05040(16) 0.0487(7) Uani 1 1 d . U . . .
N3 N 0.0296(3) -0.3662(4) 0.16040(18) 0.0548(8) Uani 1 1 d . U . . .
H3 H -0.056302 -0.384117 0.153088 0.066 Uiso 1 1 calc R . . . .
N4 N 0.3407(4) -0.8096(5) 0.30620(18) 0.0635(9) Uani 1 1 d . U . . .
N5 N 0.4468(4) -0.9331(5) 0.39130(19) 0.0652(9) Uani 1 1 d . U . . .
N6 N 0.6820(4) 0.2070(6) 0.0574(2) 0.0722(10) Uani 1 1 d . U . . .
C1 C 0.3126(4) 0.2250(5) 0.0476(2) 0.0575(9) Uani 1 1 d . U . . .
H1 H 0.391206 0.170431 0.063361 0.069 Uiso 1 1 calc R . . . .
C2 C 0.1783(4) 0.3985(5) 0.0032(2) 0.0602(10) Uani 1 1 d . U . . .
H2 H 0.145890 0.488846 -0.017743 0.072 Uiso 1 1 calc R . . . .
C3 C 0.1004(5) 0.2858(5) 0.0215(2) 0.0596(10) Uani 1 1 d . U . . .
H3A H 0.006043 0.283511 0.015694 0.071 Uiso 1 1 calc R . . . .
C4 C 0.1505(4) 0.0335(4) 0.0786(2) 0.0491(8) Uani 1 1 d . U . . .
C5 C 0.2397(4) -0.0890(5) 0.0869(2) 0.0545(9) Uani 1 1 d . U . . .
H5 H 0.323871 -0.081325 0.073143 0.065 Uiso 1 1 calc R . . . .
C6 C 0.2033(5) -0.2239(5) 0.1158(2) 0.0597(9) Uani 1 1 d . U . . .
H6 H 0.263026 -0.306893 0.121445 0.072 Uiso 1 1 calc R . . . .
C7 C 0.0793(4) -0.2340(5) 0.1360(2) 0.0568(9) Uani 1 1 d . U . . .
C8 C -0.0101(4) -0.1126(5) 0.1271(2) 0.0561(9) Uani 1 1 d . U . . .
H8 H -0.094627 -0.120723 0.140531 0.067 Uiso 1 1 calc R . . . .
C9 C 0.0254(5) 0.0211(5) 0.0984(2) 0.0545(9) Uani 1 1 d . U . . .
H9 H -0.035232 0.103211 0.092344 0.065 Uiso 1 1 calc R . . . .
C10 C 0.1148(5) -0.4705(5) 0.1963(2) 0.0605(10) Uani 1 1 d . U . . .
C11 C 0.2229(5) -0.4280(6) 0.2415(2) 0.0682(11) Uani 1 1 d . U . . .
H11 H 0.244873 -0.324521 0.248329 0.082 Uiso 1 1 calc R . . . .
C12 C 0.2988(5) -0.5404(6) 0.2770(2) 0.0661(11) Uani 1 1 d . U . . .
H12 H 0.373922 -0.513294 0.307240 0.079 Uiso 1 1 calc R . . . .
C13 C 0.2636(5) -0.6924(5) 0.2675(2) 0.0605(9) Uani 1 1 d . U . . .
C14 C 0.1530(5) -0.7349(6) 0.2241(2) 0.0675(10) Uani 1 1 d . U . . .
H14 H 0.129190 -0.838205 0.218639 0.081 Uiso 1 1 calc R . . . .
C15 C 0.0769(5) -0.6226(6) 0.1883(2) 0.0676(11) Uani 1 1 d . U . . .
H15 H 0.000366 -0.649546 0.158874 0.081 Uiso 1 1 calc R . . . .
C16 C 0.3789(7) -0.9506(7) 0.2845(3) 0.0822(13) Uani 1 1 d . U . . .
H16 H 0.362597 -0.987868 0.241945 0.099 Uiso 1 1 calc R . . . .
C17 C 0.4446(7) -1.0232(7) 0.3374(3) 0.0836(14) Uani 1 1 d . U . . .
H17 H 0.482987 -1.120902 0.337195 0.100 Uiso 1 1 calc R . . . .
C18 C 0.3833(5) -0.8065(6) 0.3702(2) 0.0632(10) Uani 1 1 d . U . . .
H18 H 0.369557 -0.723831 0.396955 0.076 Uiso 1 1 calc R . . . .

loop_
_atom_site_aniso_label
_atom_site_aniso_U_11
_atom_site_aniso_U_22
_atom_site_aniso_U_33
_atom_site_aniso_U_23
_atom_site_aniso_U_13
_atom_site_aniso_U_12
Cd1 0.0559(3) 0.0497(3) 0.0593(3) -0.0090(2) 0.01193(19) -0.0141(2)
O1 0.078(2) 0.082(2) 0.095(2) -0.003(2) 0.0020(19) 0.0243(19)
O2 0.136(2) 0.1076(19) 0.129(2) 0.0225(17) 0.0115(17) -0.0109(18)
O3 0.083(3) 0.087(3) 0.147(4) 0.000(3) -0.013(3) -0.001(2)
N1 0.0524(17) 0.0502(17) 0.0641(18) 0.0031(15) 0.0110(15) -0.0070(14)
N2 0.0463(15) 0.0453(16) 0.0550(16) 0.0032(14) 0.0091(13) -0.0013(13)
N3 0.0494(16) 0.0456(16) 0.0680(18) 0.0222(15) 0.0046(14) -0.0045(13)
N4 0.078(2) 0.0605(19) 0.0536(17) 0.0061(16) 0.0146(16) 0.0142(17)
N5 0.073(2) 0.066(2) 0.0567(19) 0.0082(18) 0.0120(17) 0.0205(19)
N6 0.058(2) 0.083(2) 0.073(2) 0.008(2) 0.0040(19) 0.011(2)
C1 0.0480(18) 0.0524(19) 0.071(2) 0.0056(18) 0.0059(17) -0.0006(16)
C2 0.056(2) 0.050(2) 0.074(2) 0.0108(19) 0.0086(19) 0.0014(18)
C3 0.0515(19) 0.054(2) 0.073(2) 0.0142(19) 0.0073(18) 0.0022(17)
C4 0.0517(18) 0.0415(18) 0.0548(18) 0.0017(14) 0.0102(16) -0.0012(14)
C5 0.0526(19) 0.052(2) 0.061(2) 0.0060(17) 0.0158(16) 0.0038(16)
C6 0.061(2) 0.052(2) 0.067(2) 0.0103(18) 0.0123(18) 0.0065(17)
C7 0.061(2) 0.0512(19) 0.0572(19) 0.0098(17) 0.0073(17) -0.0018(17)
C8 0.0514(19) 0.0533(19) 0.065(2) 0.0058(18) 0.0144(17) -0.0029(17)
C9 0.0525(19) 0.0460(19) 0.066(2) 0.0039(16) 0.0118(17) 0.0030(15)
C10 0.068(2) 0.055(2) 0.059(2) 0.0135(17) 0.0107(18) -0.0022(17)
C11 0.075(2) 0.055(2) 0.073(2) 0.013(2) 0.006(2) -0.005(2)
C12 0.070(2) 0.066(2) 0.061(2) 0.0089(19) 0.0064(19) -0.0028(19)
C13 0.074(2) 0.058(2) 0.0512(19) 0.0091(17) 0.0145(18) 0.0088(18)
C14 0.088(2) 0.054(2) 0.057(2) 0.0047(18) 0.002(2) 0.005(2)
C15 0.082(2) 0.059(2) 0.058(2) 0.0037(19) -0.0018(19) -0.001(2)
C16 0.106(3) 0.076(3) 0.064(2) 0.000(2) 0.011(2) 0.025(2)
C17 0.105(3) 0.075(3) 0.072(3) 0.002(2) 0.016(3) 0.032(2)
C18 0.073(2) 0.062(2) 0.055(2) 0.0043(19) 0.0106(19) 0.0121(19)

loop_
_atom_type_symbol
_atom_type_description
_atom_type_scat_dispersion_real
_atom_type_scat_dispersion_imag
_atom_type_scat_source
C C 0.0033 0.0016 'International Tables Vol C Tables 4.2.6.8 and 6.1.1.4'
H H 0.0000 0.0000 'International Tables Vol C Tables 4.2.6.8 and 6.1.1.4'
Cd Cd -0.8075 1.2024 'International Tables Vol C Tables 4.2.6.8 and 6.1.1.4'
N N 0.0061 0.0033 'International Tables Vol C Tables 4.2.6.8 and 6.1.1.4'
O O 0.0106 0.0060 'International Tables Vol C Tables 4.2.6.8 and 6.1.1.4'

loop_
_geom_angle_atom_site_label_1
_geom_angle_atom_site_label_2
_geom_angle_atom_site_label_3
_geom_angle
_geom_angle_site_symmetry_1
_geom_angle_site_symmetry_3
O1 Cd1 O1 180.0 . 3_665
N1 Cd1 O1 98.97(14) . 3_665
N1 Cd1 O1 98.97(14) 3_665 .
N1 Cd1 O1 81.03(13) . .
N1 Cd1 O1 81.03(14) 3_665 3_665
N1 Cd1 N1 180.0 3_665 .
N5 Cd1 O1 94.64(16) 2_665 .
N5 Cd1 O1 85.36(16) 2_665 3_665
N5 Cd1 O1 85.36(16) 4 .
N5 Cd1 O1 94.64(16) 4 3_665
N5 Cd1 N1 88.51(13) 4 .
N5 Cd1 N1 88.51(13) 2_665 3_665
N5 Cd1 N1 91.49(13) 2_665 .
N5 Cd1 N1 91.49(13) 4 3_665
N5 Cd1 N5 180.0(2) 4 2_665
N6 O1 Cd1 130.0(4) . .
C1 N1 Cd1 126.4(3) . .
C1 N1 C2 105.2(4) . .
C2 N1 Cd1 128.3(3) . .
C1 N2 C3 106.2(3) . .
C1 N2 C4 127.1(4) . .
C3 N2 C4 126.7(3) . .
C7 N3 C10 121.2(4) . .
C16 N4 C13 126.5(4) . .
C18 N4 C13 127.0(4) . .
C18 N4 C16 106.5(4) . .
C17 N5 Cd1 129.0(4) . 2_635
C18 N5 Cd1 124.3(3) . 2_635
C18 N5 C17 105.2(4) . .
O1 N6 O2 118.7(5) . .
O3 N6 O1 120.5(5) . .
O3 N6 O2 120.2(5) . .
N1 C1 N2 111.9(4) . .
C3 C2 N1 110.1(4) . .
C2 C3 N2 106.5(4) . .
C5 C4 N2 120.5(4) . .
C9 C4 N2 119.5(4) . .
C9 C4 C5 119.9(4) . .
C4 C5 C6 119.8(4) . .
C7 C6 C5 119.7(4) . .
C6 C7 N3 124.1(4) . .
C6 C7 C8 120.5(4) . .
C8 C7 N3 115.2(4) . .
C7 C8 C9 120.0(4) . .
C8 C9 C4 120.1(4) . .
C11 C10 N3 123.3(4) . .
C11 C10 C15 120.9(4) . .
C15 C10 N3 115.4(4) . .
C10 C11 C12 119.1(5) . .
C13 C12 C11 119.9(5) . .
C12 C13 N4 119.8(5) . .
C14 C13 N4 119.0(4) . .
C14 C13 C12 121.2(5) . .
C13 C14 C15 119.1(5) . .
C10 C15 C14 119.6(5) . .
C17 C16 N4 105.8(5) . .
C16 C17 N5 110.2(5) . .
N5 C18 N4 112.3(4) . .

loop_
_geom_bond_atom_site_label_1
_geom_bond_atom_site_label_2
_geom_bond_distance
_geom_bond_site_symmetry_2
Cd1 O1 2.323(4) 3_665
Cd1 O1 2.323(4) .
Cd1 N1 2.318(3) 3_665
Cd1 N1 2.318(3) .
Cd1 N5 2.310(4) 2_665
Cd1 N5 2.310(4) 4
O1 N6 1.216(5) .
O2 N6 1.263(7) .
O3 N6 1.204(6) .
N1 C1 1.317(5) .
N1 C2 1.359(5) .
N2 C1 1.334(5) .
N2 C3 1.374(5) .
N2 C4 1.427(5) .
N3 C7 1.376(5) .
N3 C10 1.378(6) .
N4 C13 1.441(6) .
N4 C16 1.377(7) .
N4 C18 1.331(6) .
N5 C17 1.363(7) .
N5 C18 1.308(6) .
C2 C3 1.339(6) .
C4 C5 1.379(6) .
C4 C9 1.376(6) .
C5 C6 1.388(6) .
C6 C7 1.369(6) .
C7 C8 1.374(6) .
C8 C9 1.375(6) .
C10 C11 1.365(7) .
C10 C15 1.376(6) .
C11 C12 1.375(7) .
C12 C13 1.371(7) .
C13 C14 1.362(7) .
C14 C15 1.379(7) .
C16 C17 1.345(8) .
